data_4328476
loop_
_publ_author_name
'Chhatra B. Khadka'
'Andreas Eichh\"ofer'
'Florian Weigend'
'John F. Corrigan'

_publ_contact_author_address
;Dept of Chemistry
The University of Western Ontario
London ON
N6A 5B7
;
_publ_contact_author_email corrigan@uwo.ca
_publ_contact_author_name 'J. Corrigan'
_publ_section_title
;
 Zinc Chalcogenolate Complexes as Precursors to ZnE and Mn/ZnE (E = S, Se)
 Clusters
;
_journal_name_full 'Inorganic Chemistry'
_journal_page_first 2747
_journal_page_last 2756
_journal_paper_doi 10.1021/ic200307g
_journal_volume 51
_journal_year 2012
_chemical_formula_sum 'C45 H114 Cl20 N12 S13 Zn14'
_chemical_formula_weight 2864.44
_chemical_name_systematic
; 
 ? 
;
_space_group_IT_number 2
_symmetry_cell_setting triclinic
_symmetry_space_group_name_Hall '-P 1'
_symmetry_space_group_name_H-M 'P -1'
_atom_sites_solution_hydrogens geom
_atom_sites_solution_primary direct
_atom_sites_solution_secondary difmap
_audit_creation_method SHELXL-97
_cell_angle_alpha 100.000(6)
_cell_angle_beta 93.060(7)
_cell_angle_gamma 93.710(8)
_cell_formula_units_Z 2
_cell_length_a 13.4610(19)
_cell_length_b 13.7110(19)
_cell_length_c 28.542(4)
_cell_measurement_temperature 150(2)
_cell_volume 5165.7(13)
_computing_cell_refinement 'Bruker SAINT'
_computing_data_collection 'Bruker APEX2'
_computing_data_reduction 'Bruker SAINT, SADABS and XPREP'
_computing_molecular_graphics 'Bruker SHELXTL'
_computing_publication_material 'Bruker SHELXTL'
_computing_structure_refinement 'SHELXL-97 (Sheldrick, 1997)'
_computing_structure_solution 'SHELXS-97 (Sheldrick, 1990)'
_diffrn_ambient_temperature 150(2)
_diffrn_measured_fraction_theta_full 0.971
_diffrn_measured_fraction_theta_max 0.971
_diffrn_measurement_device_type 'Bruker APEX-II CCD'
_diffrn_measurement_method '\w scans'
_diffrn_radiation_monochromator graphite
_diffrn_radiation_source 'fine-focus sealed tube'
_diffrn_radiation_type MoK\a
_diffrn_radiation_wavelength 0.71073
_diffrn_reflns_av_R_equivalents 0.0379
_diffrn_reflns_av_sigmaI/netI 0.0446
_diffrn_reflns_limit_h_max 18
_diffrn_reflns_limit_h_min -18
_diffrn_reflns_limit_k_max 19
_diffrn_reflns_limit_k_min -19
_diffrn_reflns_limit_l_max 39
_diffrn_reflns_limit_l_min -39
_diffrn_reflns_number 107666
_diffrn_reflns_theta_full 30.12
_diffrn_reflns_theta_max 30.12
_diffrn_reflns_theta_min 0.73
_diffrn_standards_number 0
_exptl_absorpt_coefficient_mu 4.001
_exptl_absorpt_correction_type none
_exptl_crystal_colour colorless
_exptl_crystal_density_diffrn 1.842
_exptl_crystal_description blocks
_exptl_crystal_F_000 2872
_exptl_crystal_size_max 0.25
_exptl_crystal_size_mid 0.23
_exptl_crystal_size_min 0.20
_refine_diff_density_max 1.831
_refine_diff_density_min -1.729
_refine_diff_density_rms 0.142
_refine_ls_extinction_method none
_refine_ls_goodness_of_fit_ref 1.029
_refine_ls_hydrogen_treatment constr
_refine_ls_matrix_type full
_refine_ls_number_parameters 951
_refine_ls_number_reflns 29573
_refine_ls_number_restraints 0
_refine_ls_restrained_S_all 1.029
_refine_ls_R_factor_all 0.0641
_refine_ls_R_factor_gt 0.0431
_refine_ls_shift/su_max 0.007
_refine_ls_shift/su_mean 0.000
_refine_ls_structure_factor_coef Fsqd
_refine_ls_weighting_details 'calc w=1/[\s^2^(Fo^2^)+(0.0416P)^2^+21.7931P] where P=(Fo^2^+2Fc^2^)/3'
_refine_ls_weighting_scheme calc
_refine_ls_wR_factor_gt 0.1051
_refine_ls_wR_factor_ref 0.1142
_reflns_number_gt 22747
_reflns_number_total 29573
_reflns_threshold_expression >2sigma(I)
_cod_data_source_file ic200307g_si_002_5.cif
_cod_data_source_block b09051
_cod_original_cell_volume 5165.7(12)
_cod_database_code 4328476

loop_
_symmetry_equiv_pos_as_xyz
'x, y, z'
'-x, -y, -z'

loop_
_atom_site_label
_atom_site_type_symbol
_atom_site_fract_x
_atom_site_fract_y
_atom_site_fract_z
_atom_site_U_iso_or_equiv
_atom_site_adp_type
_atom_site_occupancy
_atom_site_symmetry_multiplicity
_atom_site_calc_flag
_atom_site_refinement_flags
Zn9 Zn 0.26804(3) 1.11726(3) 0.217777(16) 0.01661(9) Uani 1 1 d .
Zn10 Zn 0.10037(3) 0.69965(3) 0.180748(16) 0.01636(9) Uani 1 1 d .
Zn11 Zn -0.14037(3) 1.02326(3) 0.133450(16) 0.01607(9) Uani 1 1 d .
Zn12 Zn -0.24146(3) 0.81644(3) 0.295804(16) 0.01612(9) Uani 1 1 d .
Zn13 Zn -0.07336(3) 1.23438(3) 0.333474(16) 0.01705(9) Uani 1 1 d .
Zn14 Zn 0.17243(3) 0.90898(3) 0.378973(16) 0.01622(9) Uani 1 1 d .
Zn3 Zn 0.02443(3) 1.12192(3) 0.228852(16) 0.01577(9) Uani 1 1 d .
Zn6 Zn -0.09529(3) 0.84310(3) 0.199702(16) 0.01599(9) Uani 1 1 d .
Zn7 Zn -0.04635(3) 0.99134(3) 0.338544(16) 0.01613(9) Uani 1 1 d .
Zn8 Zn 0.18213(3) 0.91388(3) 0.258971(15) 0.01522(9) Uani 1 1 d .
Zn5 Zn -0.18387(3) 1.03318(3) 0.252818(16) 0.01804(9) Uani 1 1 d .
Zn2 Zn 0.10659(3) 0.93112(3) 0.138265(15) 0.01597(9) Uani 1 1 d .
Zn4 Zn 0.00686(3) 0.78136(3) 0.289929(16) 0.01771(9) Uani 1 1 d .
Zn1 Zn 0.17547(3) 1.14518(3) 0.337344(16) 0.01685(9) Uani 1 1 d .
S1 S 0.16816(7) 1.21073(7) 0.26660(3) 0.01625(17) Uani 1 1 d .
S2 S 0.25051(7) 0.95012(7) 0.19073(3) 0.01528(17) Uani 1 1 d .
S3 S 0.00197(7) 0.78533(7) 0.13781(3) 0.01611(17) Uani 1 1 d .
S4 S 0.15476(7) 0.74003(7) 0.25917(3) 0.01596(17) Uani 1 1 d .
S5 S -0.22994(7) 0.93417(7) 0.18071(3) 0.01631(17) Uani 1 1 d .
S6 S 0.02353(7) 1.07786(7) 0.14641(3) 0.01622(17) Uani 1 1 d .
S7 S -0.22226(7) 0.98359(7) 0.32290(3) 0.01602(17) Uani 1 1 d .
S8 S -0.14104(7) 0.72098(7) 0.24769(3) 0.01600(17) Uani 1 1 d .
S9 S -0.12534(7) 1.19510(7) 0.25468(3) 0.01661(17) Uani 1 1 d .
S10 S 0.02441(7) 1.14595(7) 0.37551(3) 0.01640(17) Uani 1 1 d .
S11 S 0.25758(7) 0.99760(7) 0.33190(3) 0.01574(17) Uani 1 1 d .
S12 S 0.00727(7) 0.85264(7) 0.36882(3) 0.01615(17) Uani 1 1 d .
S13 S 0.00937(7) 0.96292(7) 0.25785(3) 0.01426(16) Uani 1 1 d .
Cl2 Cl 0.28166(8) 1.26046(7) 0.39216(4) 0.0242(2) Uani 1 1 d .
Cl1 Cl 0.16979(7) 0.90214(7) 0.06205(3) 0.02149(19) Uani 1 1 d .
N1 N 0.3057(3) 1.2005(3) 0.16195(13) 0.0229(7) Uani 1 1 d .
N2 N 0.4237(2) 1.1519(3) 0.24249(13) 0.0210(7) Uani 1 1 d .
N3 N 0.2279(3) 0.6429(3) 0.14528(13) 0.0222(7) Uani 1 1 d .
N4 N 0.0399(3) 0.5456(3) 0.16480(12) 0.0219(7) Uani 1 1 d .
N5 N -0.1793(2) 0.9562(3) 0.06156(12) 0.0196(7) Uani 1 1 d .
N6 N -0.2185(3) 1.1467(3) 0.11566(12) 0.0210(7) Uani 1 1 d .
N7 N -0.3919(3) 0.7678(3) 0.26845(13) 0.0214(7) Uani 1 1 d .
N8 N -0.2811(3) 0.7505(2) 0.35672(12) 0.0200(7) Uani 1 1 d .
N9 N -0.0260(3) 1.3909(2) 0.34921(12) 0.0206(7) Uani 1 1 d .
N10 N -0.1977(3) 1.2792(3) 0.37631(13) 0.0232(7) Uani 1 1 d .
N11 N 0.2595(3) 0.7888(3) 0.39491(12) 0.0209(7) Uani 1 1 d .
N12 N 0.1997(3) 0.9678(3) 0.45392(12) 0.0201(7) Uani 1 1 d .
C1 C 0.3106(4) 1.1334(4) 0.11592(17) 0.0381(12) Uani 1 1 d .
H1A H 0.2455 1.1020 0.1055 0.057 Uiso 1 1 calc R
H1B H 0.3560 1.0837 0.1196 0.057 Uiso 1 1 calc R
H1C H 0.3336 1.1709 0.0926 0.057 Uiso 1 1 calc R
C2 C 0.2346(4) 1.2752(4) 0.15612(19) 0.0336(11) Uani 1 1 d .
H2A H 0.2562 1.3124 0.1325 0.050 Uiso 1 1 calc R
H2B H 0.2312 1.3193 0.1859 0.050 Uiso 1 1 calc R
H2C H 0.1698 1.2425 0.1461 0.050 Uiso 1 1 calc R
C3 C 0.4053(3) 1.2511(3) 0.17869(17) 0.0286(9) Uani 1 1 d .
H3A H 0.3973 1.3108 0.2015 0.034 Uiso 1 1 calc R
H3B H 0.4378 1.2706 0.1519 0.034 Uiso 1 1 calc R
C4 C 0.4705(3) 1.1838(3) 0.20179(17) 0.0273(9) Uani 1 1 d .
H4A H 0.4817 1.1259 0.1784 0.033 Uiso 1 1 calc R
H4B H 0.5347 1.2190 0.2125 0.033 Uiso 1 1 calc R
C5 C 0.4348(3) 1.2321(3) 0.28461(17) 0.0285(9) Uani 1 1 d .
H5A H 0.3997 1.2115 0.3101 0.043 Uiso 1 1 calc R
H5B H 0.4078 1.2906 0.2766 0.043 Uiso 1 1 calc R
H5C H 0.5043 1.2464 0.2946 0.043 Uiso 1 1 calc R
C6 C 0.4707(3) 1.0649(3) 0.25479(18) 0.0291(10) Uani 1 1 d .
H6A H 0.5398 1.0827 0.2644 0.044 Uiso 1 1 calc R
H6B H 0.4652 1.0125 0.2275 0.044 Uiso 1 1 calc R
H6C H 0.4377 1.0427 0.2805 0.044 Uiso 1 1 calc R
C7 C 0.2273(4) 0.6655(4) 0.09616(18) 0.0363(11) Uani 1 1 d .
H7A H 0.2834 0.6383 0.0806 0.054 Uiso 1 1 calc R
H7B H 0.2315 0.7362 0.0977 0.054 Uiso 1 1 calc R
H7C H 0.1667 0.6367 0.0785 0.054 Uiso 1 1 calc R
C8 C 0.3243(3) 0.6827(4) 0.17074(19) 0.0328(10) Uani 1 1 d .
H8A H 0.3251 0.6705 0.2029 0.049 Uiso 1 1 calc R
H8B H 0.3329 0.7529 0.1712 0.049 Uiso 1 1 calc R
H8C H 0.3776 0.6507 0.1547 0.049 Uiso 1 1 calc R
C9 C 0.2153(3) 0.5350(3) 0.14437(17) 0.0282(9) Uani 1 1 d .
H9A H 0.2349 0.5209 0.1756 0.034 Uiso 1 1 calc R
H9B H 0.2583 0.5014 0.1216 0.034 Uiso 1 1 calc R
C10 C 0.1075(3) 0.4959(3) 0.13068(17) 0.0285(9) Uani 1 1 d .
H10A H 0.0888 0.5073 0.0989 0.034 Uiso 1 1 calc R
H10B H 0.1009 0.4249 0.1303 0.034 Uiso 1 1 calc R
C11 C -0.0631(3) 0.5346(3) 0.14229(18) 0.0309(10) Uani 1 1 d .
H11A H -0.0855 0.4654 0.1347 0.046 Uiso 1 1 calc R
H11B H -0.0637 0.5622 0.1136 0.046 Uiso 1 1 calc R
H11C H -0.1066 0.5690 0.1640 0.046 Uiso 1 1 calc R
C12 C 0.0392(4) 0.5010(3) 0.20844(17) 0.0327(10) Uani 1 1 d .
H12A H 0.0177 0.4317 0.2001 0.049 Uiso 1 1 calc R
H12B H -0.0057 0.5339 0.2298 0.049 Uiso 1 1 calc R
H12C H 0.1052 0.5083 0.2237 0.049 Uiso 1 1 calc R
C13 C -0.2159(4) 0.8509(3) 0.05578(17) 0.0308(10) Uani 1 1 d .
H13A H -0.2721 0.8448 0.0747 0.046 Uiso 1 1 calc R
H13B H -0.1637 0.8133 0.0661 0.046 Uiso 1 1 calc R
H13C H -0.2356 0.8259 0.0228 0.046 Uiso 1 1 calc R
C14 C -0.0920(3) 0.9647(4) 0.03271(15) 0.0263(9) Uani 1 1 d .
H14A H -0.0411 0.9252 0.0426 0.039 Uiso 1 1 calc R
H14B H -0.0664 1.0329 0.0372 0.039 Uiso 1 1 calc R
H14C H -0.1118 0.9415 -0.0004 0.039 Uiso 1 1 calc R
C15 C -0.2603(3) 1.0143(3) 0.04567(15) 0.0253(9) Uani 1 1 d .
H15A H -0.3225 0.9939 0.0581 0.030 Uiso 1 1 calc R
H15B H -0.2690 1.0008 0.0111 0.030 Uiso 1 1 calc R
C16 C -0.2358(4) 1.1237(3) 0.06273(16) 0.0277(9) Uani 1 1 d .
H16A H -0.1765 1.1450 0.0482 0.033 Uiso 1 1 calc R
H16B H -0.2904 1.1601 0.0529 0.033 Uiso 1 1 calc R
C17 C -0.3138(3) 1.1531(3) 0.13870(17) 0.0266(9) Uani 1 1 d .
H17A H -0.3491 1.2056 0.1290 0.040 Uiso 1 1 calc R
H17B H -0.3009 1.1665 0.1727 0.040 Uiso 1 1 calc R
H17C H -0.3534 1.0912 0.1295 0.040 Uiso 1 1 calc R
C18 C -0.1595(4) 1.2436(3) 0.12943(17) 0.0280(9) Uani 1 1 d .
H18A H -0.0965 1.2399 0.1152 0.042 Uiso 1 1 calc R
H18B H -0.1483 1.2589 0.1635 0.042 Uiso 1 1 calc R
H18C H -0.1954 1.2945 0.1185 0.042 Uiso 1 1 calc R
C19 C -0.3969(4) 0.7178(4) 0.21801(17) 0.0335(11) Uani 1 1 d .
H19A H -0.4643 0.6923 0.2082 0.050 Uiso 1 1 calc R
H19B H -0.3540 0.6642 0.2147 0.050 Uiso 1 1 calc R
H19C H -0.3758 0.7646 0.1985 0.050 Uiso 1 1 calc R
C20 C -0.4545(3) 0.8527(3) 0.2718(2) 0.0361(12) Uani 1 1 d .
H20A H -0.4366 0.8925 0.2486 0.054 Uiso 1 1 calc R
H20B H -0.4445 0.8922 0.3032 0.054 Uiso 1 1 calc R
H20C H -0.5235 0.8287 0.2659 0.054 Uiso 1 1 calc R
C21 C -0.4250(3) 0.6952(3) 0.29834(17) 0.0287(9) Uani 1 1 d .
H21A H -0.3976 0.6321 0.2874 0.034 Uiso 1 1 calc R
H21B H -0.4971 0.6846 0.2952 0.034 Uiso 1 1 calc R
C22 C -0.3912(3) 0.7318(4) 0.35010(17) 0.0295(10) Uani 1 1 d .
H22A H -0.4221 0.7927 0.3615 0.035 Uiso 1 1 calc R
H22B H -0.4129 0.6827 0.3688 0.035 Uiso 1 1 calc R
C23 C -0.2553(3) 0.8183(3) 0.40281(15) 0.0264(9) Uani 1 1 d .
H23A H -0.2829 0.7896 0.4281 0.040 Uiso 1 1 calc R
H23B H -0.2823 0.8810 0.4019 0.040 Uiso 1 1 calc R
H23C H -0.1841 0.8279 0.4083 0.040 Uiso 1 1 calc R
C24 C -0.2315(4) 0.6578(3) 0.35693(17) 0.0295(10) Uani 1 1 d .
H24A H -0.1606 0.6725 0.3608 0.044 Uiso 1 1 calc R
H24B H -0.2484 0.6133 0.3273 0.044 Uiso 1 1 calc R
H24C H -0.2534 0.6273 0.3828 0.044 Uiso 1 1 calc R
C25 C 0.0826(4) 1.4083(4) 0.3612(2) 0.0377(11) Uani 1 1 d .
H25A H 0.0994 1.4781 0.3717 0.057 Uiso 1 1 calc R
H25B H 0.1177 1.3852 0.3335 0.057 Uiso 1 1 calc R
H25C H 0.1010 1.3730 0.3862 0.057 Uiso 1 1 calc R
C26 C -0.0492(5) 1.4405(4) 0.3088(2) 0.0491(15) Uani 1 1 d .
H26A H -0.1191 1.4292 0.2996 0.074 Uiso 1 1 calc R
H26B H -0.0115 1.4142 0.2825 0.074 Uiso 1 1 calc R
H26C H -0.0320 1.5105 0.3180 0.074 Uiso 1 1 calc R
C27 C -0.0799(4) 1.4298(4) 0.39077(19) 0.0352(11) Uani 1 1 d .
H27A H -0.0767 1.5017 0.3949 0.042 Uiso 1 1 calc R
H27B H -0.0478 1.4122 0.4190 0.042 Uiso 1 1 calc R
C28 C -0.1872(4) 1.3900(3) 0.3858(2) 0.0347(11) Uani 1 1 d .
H28A H -0.2189 1.4144 0.4148 0.042 Uiso 1 1 calc R
H28B H -0.2213 1.4143 0.3598 0.042 Uiso 1 1 calc R
C29 C -0.1937(4) 1.2382(4) 0.42058(17) 0.0396(12) Uani 1 1 d .
H29A H -0.1313 1.2602 0.4383 0.059 Uiso 1 1 calc R
H29B H -0.1996 1.1670 0.4130 0.059 Uiso 1 1 calc R
H29C H -0.2476 1.2607 0.4394 0.059 Uiso 1 1 calc R
C30 C -0.2955(3) 1.2471(4) 0.35015(18) 0.0300(10) Uani 1 1 d .
H30A H -0.3051 1.1759 0.3448 0.045 Uiso 1 1 calc R
H30B H -0.2972 1.2695 0.3201 0.045 Uiso 1 1 calc R
H30C H -0.3476 1.2750 0.3686 0.045 Uiso 1 1 calc R
C31 C 0.1949(3) 0.6967(3) 0.39184(18) 0.0287(9) Uani 1 1 d .
H31A H 0.2335 0.6458 0.4010 0.043 Uiso 1 1 calc R
H31B H 0.1673 0.6757 0.3597 0.043 Uiso 1 1 calc R
H31C H 0.1418 0.7087 0.4128 0.043 Uiso 1 1 calc R
C32 C 0.3414(3) 0.7686(4) 0.36274(17) 0.0292(10) Uani 1 1 d .
H32A H 0.3837 0.7231 0.3744 0.044 Uiso 1 1 calc R
H32B H 0.3799 0.8296 0.3617 0.044 Uiso 1 1 calc R
H32C H 0.3139 0.7401 0.3313 0.044 Uiso 1 1 calc R
C33 C 0.3035(3) 0.8245(3) 0.44412(16) 0.0278(9) Uani 1 1 d .
H33A H 0.3637 0.8667 0.4431 0.033 Uiso 1 1 calc R
H33B H 0.3217 0.7681 0.4582 0.033 Uiso 1 1 calc R
C34 C 0.2315(4) 0.8819(3) 0.47476(16) 0.0287(9) Uani 1 1 d .
H34A H 0.1733 0.8383 0.4777 0.034 Uiso 1 1 calc R
H34B H 0.2630 0.9054 0.5064 0.034 Uiso 1 1 calc R
C35 C 0.1086(4) 1.0027(4) 0.47599(17) 0.0325(10) Uani 1 1 d .
H35A H 0.1221 1.0213 0.5099 0.049 Uiso 1 1 calc R
H35B H 0.0562 0.9504 0.4693 0.049 Uiso 1 1 calc R
H35C H 0.0884 1.0591 0.4631 0.049 Uiso 1 1 calc R
C36 C 0.2782(4) 1.0500(3) 0.46291(17) 0.0305(10) Uani 1 1 d .
H36A H 0.2898 1.0726 0.4966 0.046 Uiso 1 1 calc R
H36B H 0.2573 1.1037 0.4481 0.046 Uiso 1 1 calc R
H36C H 0.3386 1.0273 0.4499 0.046 Uiso 1 1 calc R
C1S C 0.7096(8) 0.6336(9) 0.0996(4) 0.105(3) Uiso 1 1 d .
H1S1 H 0.7255 0.5870 0.1203 0.127 Uiso 1 1 calc R
H1S2 H 0.7411 0.6982 0.1141 0.127 Uiso 1 1 calc R
Cl1S Cl 0.5851(3) 0.6403(3) 0.09505(12) 0.1368(13) Uani 1 1 d .
C2S C 0.4872(18) 0.3484(18) 0.0241(8) 0.258(11) Uiso 1 1 d .
H2S1 H 0.4651 0.3790 -0.0024 0.309 Uiso 1 1 calc R
H2S2 H 0.4630 0.2790 0.0160 0.309 Uiso 1 1 calc R
C3S C 0.3781(4) 0.4454(4) 0.47995(18) 0.0372(11) Uani 1 1 d .
H3S1 H 0.3276 0.4050 0.4582 0.045 Uiso 1 1 calc R
H3S2 H 0.4425 0.4353 0.4669 0.045 Uiso 1 1 calc R
C4S C 0.4233(4) 0.8727(4) 0.0859(2) 0.0401(12) Uani 1 1 d .
H4S1 H 0.4111 0.8017 0.0746 0.048 Uiso 1 1 calc R
H4S2 H 0.3631 0.8975 0.0993 0.048 Uiso 1 1 calc R
C5S C 0.1184(4) 0.3047(4) 0.48877(17) 0.0346(11) Uani 1 1 d .
H5S1 H 0.0942 0.2713 0.4570 0.041 Uiso 1 1 calc R
H5S2 H 0.1861 0.2872 0.4945 0.041 Uiso 1 1 calc R
C6S C 0.7252(4) 0.4413(4) 0.2192(2) 0.0449(13) Uani 1 1 d .
H6S1 H 0.7659 0.5035 0.2279 0.054 Uiso 1 1 calc R
H6S2 H 0.7694 0.3877 0.2150 0.054 Uiso 1 1 calc R
C7S C 0.3352(4) 0.4609(4) 0.3339(2) 0.0495(15) Uani 1 1 d .
H7S1 H 0.3115 0.3914 0.3296 0.059 Uiso 1 1 calc R
H7S2 H 0.2934 0.4987 0.3558 0.059 Uiso 1 1 calc R
C8S C 0.4943(4) 0.1172(4) 0.4036(2) 0.0464(14) Uani 1 1 d .
H8S1 H 0.5280 0.1393 0.3777 0.056 Uiso 1 1 calc R
H8S2 H 0.4234 0.1077 0.3945 0.056 Uiso 1 1 calc R
C9S C 0.9902(5) 0.3034(5) -0.0037(2) 0.0540(16) Uani 1 1 d .
H9S1 H 0.9532 0.2461 -0.0231 0.065 Uiso 1 1 calc R
H9S2 H 1.0353 0.3327 -0.0237 0.065 Uiso 1 1 calc R
Cl2S Cl 0.7573(2) 0.5963(2) 0.04467(17) 0.1437(15) Uani 1 1 d .
Cl3S Cl 0.4250(4) 0.3950(4) 0.06807(18) 0.187(2) Uani 1 1 d .
Cl4S Cl 0.6079(3) 0.3497(3) 0.02285(15) 0.1460(13) Uani 1 1 d .
Cl5S Cl 0.35430(13) 0.57158(11) 0.48487(8) 0.0628(5) Uani 1 1 d .
Cl6S Cl 0.37767(13) 0.40738(15) 0.53559(6) 0.0601(4) Uani 1 1 d .
Cl7S Cl 0.45309(13) 0.9319(2) 0.03819(7) 0.0846(7) Uani 1 1 d .
Cl8S Cl 0.52256(11) 0.89564(13) 0.12976(5) 0.0502(3) Uani 1 1 d .
Cl9 Cl 0.04247(11) 0.26482(12) 0.53101(5) 0.0514(4) Uani 1 1 d .
Cl10 Cl 0.11808(12) 0.43575(10) 0.49211(5) 0.0470(3) Uani 1 1 d .
Cl11 Cl 0.65486(13) 0.44058(12) 0.16521(6) 0.0547(4) Uani 1 1 d .
Cl12 Cl 0.64593(11) 0.42676(10) 0.26520(5) 0.0453(3) Uani 1 1 d .
Cl13 Cl 0.32594(18) 0.50083(14) 0.27900(8) 0.0856(7) Uani 1 1 d .
Cl14 Cl 0.45903(14) 0.47607(13) 0.35813(6) 0.0607(4) Uani 1 1 d .
Cl15 Cl 0.53842(12) 0.00420(14) 0.41336(9) 0.0763(6) Uani 1 1 d .
Cl16 Cl 0.51497(14) 0.20717(13) 0.45467(7) 0.0707(6) Uani 1 1 d .
Cl17 Cl 0.9071(2) 0.3908(2) 0.01951(8) 0.1244(12) Uani 1 1 d .
Cl18 Cl 1.05770(17) 0.26713(16) 0.04304(7) 0.0794(6) Uani 1 1 d .

loop_
_atom_site_aniso_label
_atom_site_aniso_U_11
_atom_site_aniso_U_22
_atom_site_aniso_U_33
_atom_site_aniso_U_23
_atom_site_aniso_U_13
_atom_site_aniso_U_12
Zn9 0.0165(2) 0.0153(2) 0.0184(2) 0.00377(17) 0.00301(16) 0.00008(16)
Zn10 0.0182(2) 0.0158(2) 0.0147(2) 0.00182(16) 0.00143(16) 0.00072(16)
Zn11 0.0155(2) 0.0187(2) 0.0145(2) 0.00447(16) 0.00105(16) 0.00062(16)
Zn12 0.0157(2) 0.0159(2) 0.0168(2) 0.00302(16) 0.00219(16) -0.00053(16)
Zn13 0.0191(2) 0.0167(2) 0.0152(2) 0.00191(16) 0.00309(16) 0.00099(16)
Zn14 0.0163(2) 0.0183(2) 0.0142(2) 0.00332(16) 0.00089(16) 0.00079(16)
Zn3 0.0156(2) 0.0168(2) 0.0148(2) 0.00257(16) 0.00188(16) 0.00021(16)
Zn6 0.0165(2) 0.0174(2) 0.0142(2) 0.00320(16) 0.00183(16) 0.00044(16)
Zn7 0.0164(2) 0.0162(2) 0.0156(2) 0.00284(16) 0.00100(16) -0.00006(16)
Zn8 0.0165(2) 0.0157(2) 0.0132(2) 0.00240(16) 0.00129(15) -0.00070(15)
Zn5 0.0207(2) 0.0180(2) 0.0153(2) 0.00350(17) 0.00215(17) -0.00103(17)
Zn2 0.0164(2) 0.0178(2) 0.0140(2) 0.00353(16) 0.00231(16) 0.00086(16)
Zn4 0.0168(2) 0.0203(2) 0.0156(2) 0.00200(17) 0.00143(16) 0.00024(16)
Zn1 0.0167(2) 0.0170(2) 0.0161(2) 0.00153(16) 0.00089(16) -0.00087(16)
S1 0.0164(4) 0.0156(4) 0.0164(4) 0.0020(3) 0.0019(3) -0.0004(3)
S2 0.0156(4) 0.0165(4) 0.0139(4) 0.0029(3) 0.0022(3) 0.0006(3)
S3 0.0172(4) 0.0172(4) 0.0135(4) 0.0021(3) 0.0014(3) 0.0000(3)
S4 0.0175(4) 0.0148(4) 0.0154(4) 0.0023(3) 0.0007(3) 0.0012(3)
S5 0.0149(4) 0.0186(4) 0.0155(4) 0.0040(3) 0.0005(3) -0.0004(3)
S6 0.0158(4) 0.0178(4) 0.0154(4) 0.0037(3) 0.0016(3) 0.0010(3)
S7 0.0160(4) 0.0162(4) 0.0160(4) 0.0028(3) 0.0033(3) 0.0002(3)
S8 0.0169(4) 0.0157(4) 0.0152(4) 0.0025(3) 0.0022(3) -0.0008(3)
S9 0.0170(4) 0.0174(4) 0.0155(4) 0.0027(3) 0.0020(3) 0.0019(3)
S10 0.0171(4) 0.0167(4) 0.0146(4) 0.0009(3) 0.0019(3) 0.0000(3)
S11 0.0158(4) 0.0169(4) 0.0138(4) 0.0020(3) 0.0002(3) -0.0014(3)
S12 0.0161(4) 0.0183(4) 0.0145(4) 0.0043(3) 0.0017(3) 0.0000(3)
S13 0.0143(4) 0.0149(4) 0.0134(4) 0.0024(3) 0.0014(3) 0.0001(3)
Cl2 0.0244(5) 0.0223(5) 0.0226(5) -0.0016(4) -0.0024(4) -0.0044(4)
Cl1 0.0228(5) 0.0278(5) 0.0147(4) 0.0052(4) 0.0043(3) 0.0020(4)
N1 0.0258(18) 0.0195(16) 0.0244(18) 0.0068(14) 0.0054(14) -0.0018(13)
N2 0.0166(16) 0.0202(16) 0.0266(18) 0.0046(14) 0.0038(13) 0.0012(12)
N3 0.0243(18) 0.0219(17) 0.0211(17) 0.0041(14) 0.0054(14) 0.0035(13)
N4 0.0260(18) 0.0190(16) 0.0198(17) 0.0014(13) 0.0021(14) -0.0010(13)
N5 0.0180(16) 0.0242(17) 0.0167(16) 0.0042(13) 0.0019(12) 0.0013(13)
N6 0.0190(17) 0.0257(17) 0.0204(17) 0.0084(14) 0.0042(13) 0.0027(13)
N7 0.0180(16) 0.0197(16) 0.0259(18) 0.0038(14) -0.0032(13) 0.0000(13)
N8 0.0201(17) 0.0189(16) 0.0216(17) 0.0051(13) 0.0037(13) -0.0014(13)
N9 0.0236(17) 0.0166(15) 0.0219(17) 0.0040(13) 0.0028(13) 0.0002(13)
N10 0.0219(18) 0.0255(17) 0.0224(18) 0.0027(14) 0.0074(14) 0.0023(14)
N11 0.0193(17) 0.0215(16) 0.0217(17) 0.0033(13) -0.0007(13) 0.0015(13)
N12 0.0218(17) 0.0219(16) 0.0165(16) 0.0028(13) 0.0008(13) 0.0019(13)
C1 0.058(3) 0.032(2) 0.022(2) 0.0029(19) 0.010(2) -0.012(2)
C2 0.033(3) 0.028(2) 0.045(3) 0.021(2) 0.003(2) 0.0036(19)
C3 0.030(2) 0.024(2) 0.033(2) 0.0100(18) 0.0062(19) -0.0039(17)
C4 0.019(2) 0.030(2) 0.034(2) 0.0062(19) 0.0088(17) -0.0008(16)
C5 0.024(2) 0.027(2) 0.031(2) -0.0044(18) -0.0014(17) -0.0010(17)
C6 0.021(2) 0.026(2) 0.041(3) 0.0065(19) -0.0006(18) 0.0037(17)
C7 0.040(3) 0.045(3) 0.030(3) 0.015(2) 0.014(2) 0.014(2)
C8 0.020(2) 0.034(2) 0.041(3) -0.002(2) 0.0037(19) 0.0026(18)
C9 0.031(2) 0.024(2) 0.031(2) 0.0056(18) 0.0067(18) 0.0077(17)
C10 0.035(2) 0.0188(19) 0.030(2) -0.0037(17) 0.0047(19) 0.0037(17)
C11 0.026(2) 0.027(2) 0.035(3) -0.0014(19) -0.0006(19) -0.0084(18)
C12 0.047(3) 0.022(2) 0.029(2) 0.0098(18) 0.003(2) -0.0033(19)
C13 0.037(3) 0.027(2) 0.025(2) -0.0004(18) -0.0012(19) -0.0059(19)
C14 0.022(2) 0.038(2) 0.019(2) 0.0059(18) 0.0051(16) 0.0043(18)
C15 0.019(2) 0.036(2) 0.021(2) 0.0050(18) -0.0014(15) 0.0047(17)
C16 0.030(2) 0.033(2) 0.023(2) 0.0106(18) -0.0004(17) 0.0115(18)
C17 0.023(2) 0.028(2) 0.032(2) 0.0090(18) 0.0084(17) 0.0089(17)
C18 0.032(2) 0.022(2) 0.033(2) 0.0105(18) 0.0027(19) 0.0029(17)
C19 0.029(2) 0.038(3) 0.030(2) 0.002(2) -0.0092(19) -0.002(2)
C20 0.022(2) 0.026(2) 0.060(3) 0.008(2) -0.007(2) 0.0076(18)
C21 0.021(2) 0.026(2) 0.039(3) 0.0073(19) 0.0005(18) -0.0027(16)
C22 0.024(2) 0.032(2) 0.034(2) 0.012(2) 0.0079(18) -0.0059(18)
C23 0.033(2) 0.027(2) 0.019(2) 0.0038(17) 0.0054(17) 0.0004(18)
C24 0.038(3) 0.023(2) 0.029(2) 0.0091(18) 0.0068(19) 0.0049(18)
C25 0.036(3) 0.027(2) 0.048(3) -0.001(2) 0.005(2) -0.003(2)
C26 0.084(5) 0.025(2) 0.038(3) 0.014(2) -0.008(3) -0.011(3)
C27 0.034(3) 0.028(2) 0.040(3) -0.005(2) 0.006(2) 0.0029(19)
C28 0.033(3) 0.025(2) 0.043(3) -0.005(2) 0.011(2) 0.0027(19)
C29 0.040(3) 0.062(3) 0.024(2) 0.016(2) 0.015(2) 0.020(3)
C30 0.022(2) 0.033(2) 0.035(3) 0.003(2) 0.0061(18) 0.0033(18)
C31 0.029(2) 0.022(2) 0.036(3) 0.0086(18) -0.0010(19) 0.0009(17)
C32 0.022(2) 0.033(2) 0.033(2) 0.0047(19) 0.0036(18) 0.0101(18)
C33 0.030(2) 0.028(2) 0.025(2) 0.0044(18) -0.0054(17) 0.0059(18)
C34 0.036(3) 0.032(2) 0.019(2) 0.0102(18) -0.0012(17) -0.0004(19)
C35 0.030(2) 0.043(3) 0.022(2) -0.003(2) 0.0052(18) 0.006(2)
C36 0.034(3) 0.031(2) 0.023(2) -0.0008(18) 0.0022(18) -0.0062(19)
Cl1S 0.154(3) 0.152(3) 0.105(2) 0.007(2) -0.009(2) 0.069(2)
C3S 0.053(3) 0.029(2) 0.027(2) 0.0006(19) 0.000(2) -0.002(2)
C4S 0.028(3) 0.046(3) 0.048(3) 0.018(3) 0.000(2) -0.005(2)
C5S 0.042(3) 0.035(3) 0.025(2) -0.0016(19) 0.006(2) 0.001(2)
C6S 0.044(3) 0.044(3) 0.043(3) -0.002(2) 0.002(2) 0.009(2)
C7S 0.047(3) 0.034(3) 0.065(4) -0.002(3) 0.020(3) 0.005(2)
C8S 0.043(3) 0.055(3) 0.040(3) 0.013(3) 0.000(2) -0.017(3)
C9S 0.065(4) 0.055(4) 0.033(3) -0.013(3) 0.001(3) -0.002(3)
Cl2S 0.0899(19) 0.0745(17) 0.259(5) 0.015(2) -0.007(2) 0.0025(14)
Cl3S 0.184(4) 0.208(5) 0.205(5) 0.093(4) 0.115(4) 0.052(3)
Cl4S 0.130(3) 0.140(3) 0.166(4) 0.016(3) 0.026(2) 0.012(2)
Cl5S 0.0606(10) 0.0328(7) 0.0967(14) 0.0145(8) 0.0106(9) 0.0036(7)
Cl6S 0.0553(9) 0.0862(12) 0.0452(8) 0.0326(8) 0.0013(7) -0.0016(8)
Cl7S 0.0389(9) 0.156(2) 0.0749(12) 0.0766(14) -0.0087(8) -0.0118(10)
Cl8S 0.0392(7) 0.0709(10) 0.0423(8) 0.0169(7) -0.0023(6) 0.0015(7)
Cl9 0.0459(8) 0.0636(9) 0.0434(8) 0.0070(7) 0.0139(6) -0.0074(7)
Cl10 0.0588(9) 0.0397(7) 0.0400(7) 0.0011(6) -0.0008(6) 0.0040(6)
Cl11 0.0720(11) 0.0469(8) 0.0441(8) 0.0047(6) -0.0033(7) 0.0109(7)
Cl12 0.0546(8) 0.0318(6) 0.0498(8) 0.0097(6) 0.0055(6) -0.0016(6)
Cl13 0.1087(17) 0.0513(10) 0.0953(15) 0.0349(10) -0.0450(13) -0.0213(10)
Cl14 0.0704(11) 0.0560(9) 0.0509(9) 0.0084(7) -0.0069(8) -0.0190(8)
Cl15 0.0397(9) 0.0587(10) 0.1181(17) -0.0207(10) 0.0002(9) 0.0137(7)
Cl16 0.0623(10) 0.0509(9) 0.0843(13) -0.0195(9) -0.0353(9) 0.0118(8)
Cl17 0.162(3) 0.142(2) 0.0548(13) -0.0378(14) -0.0397(14) 0.093(2)
Cl18 0.1009(15) 0.0789(13) 0.0498(10) -0.0199(9) -0.0076(10) 0.0369(11)

loop_
_atom_type_symbol
_atom_type_description
_atom_type_scat_dispersion_real
_atom_type_scat_dispersion_imag
_atom_type_scat_source
C C 0.0033 0.0016 'International Tables Vol C Tables 4.2.6.8 and 6.1.1.4'
H H 0.0000 0.0000 'International Tables Vol C Tables 4.2.6.8 and 6.1.1.4'
Cl Cl 0.1484 0.1585 'International Tables Vol C Tables 4.2.6.8 and 6.1.1.4'
N N 0.0061 0.0033 'International Tables Vol C Tables 4.2.6.8 and 6.1.1.4'
S S 0.1246 0.1234 'International Tables Vol C Tables 4.2.6.8 and 6.1.1.4'
Zn Zn 0.2839 1.4301 'International Tables Vol C Tables 4.2.6.8 and 6.1.1.4'

loop_
_geom_angle_atom_site_label_1
_geom_angle_atom_site_label_2
_geom_angle_atom_site_label_3
_geom_angle
N2 Zn9 N1 84.41(13)
N2 Zn9 S1 110.54(10)
N1 Zn9 S1 107.05(10)
N2 Zn9 S2 106.06(9)
N1 Zn9 S2 112.42(10)
S1 Zn9 S2 127.82(4)
N3 Zn10 N4 84.29(13)
N3 Zn10 S3 114.86(10)
N4 Zn10 S3 106.53(10)
N3 Zn10 S4 104.48(10)
N4 Zn10 S4 109.74(10)
S3 Zn10 S4 128.20(4)
N5 Zn11 N6 84.72(13)
N5 Zn11 S6 112.81(10)
N6 Zn11 S6 106.44(10)
N5 Zn11 S5 107.11(10)
N6 Zn11 S5 112.27(9)
S6 Zn11 S5 125.90(4)
N7 Zn12 N8 84.75(13)
N7 Zn12 S7 112.12(10)
N8 Zn12 S7 105.75(9)
N7 Zn12 S8 105.74(10)
N8 Zn12 S8 112.22(10)
S7 Zn12 S8 127.91(4)
N9 Zn13 N10 83.88(13)
N9 Zn13 S10 111.23(10)
N10 Zn13 S10 107.72(10)
N9 Zn13 S9 107.96(10)
N10 Zn13 S9 110.48(10)
S10 Zn13 S9 127.12(4)
N12 Zn14 N11 84.41(13)
N12 Zn14 S11 113.25(10)
N11 Zn14 S11 109.67(10)
N12 Zn14 S12 105.72(10)
N11 Zn14 S12 108.59(10)
S11 Zn14 S12 126.95(4)
S1 Zn3 S6 115.94(4)
S1 Zn3 S9 112.68(4)
S6 Zn3 S9 112.74(4)
S1 Zn3 S13 107.35(4)
S6 Zn3 S13 104.84(4)
S9 Zn3 S13 101.77(4)
S1 Zn3 Zn5 140.37(3)
S6 Zn3 Zn5 103.69(3)
S9 Zn3 Zn5 46.67(3)
S13 Zn3 Zn5 59.37(3)
S3 Zn6 S5 116.41(4)
S3 Zn6 S8 113.98(4)
S5 Zn6 S8 112.81(4)
S3 Zn6 S13 107.60(4)
S5 Zn6 S13 103.34(4)
S8 Zn6 S13 100.63(4)
S3 Zn6 Zn5 143.37(3)
S5 Zn6 Zn5 46.93(3)
S8 Zn6 Zn5 102.44(3)
S13 Zn6 Zn5 59.89(3)
S3 Zn6 Zn4 105.16(3)
S5 Zn6 Zn4 138.32(3)
S8 Zn6 Zn4 46.91(3)
S13 Zn6 Zn4 58.81(3)
Zn5 Zn6 Zn4 96.645(19)
S10 Zn7 S12 116.84(4)
S10 Zn7 S7 114.45(4)
S12 Zn7 S7 112.91(4)
S10 Zn7 S13 106.75(4)
S12 Zn7 S13 102.52(4)
S7 Zn7 S13 101.02(4)
S10 Zn7 Zn4 142.61(3)
S12 Zn7 Zn4 47.05(3)
S7 Zn7 Zn4 102.58(3)
S13 Zn7 Zn4 58.98(3)
S10 Zn7 Zn5 105.00(3)
S12 Zn7 Zn5 137.98(3)
S7 Zn7 Zn5 46.61(3)
S13 Zn7 Zn5 59.52(3)
Zn4 Zn7 Zn5 96.342(19)
S2 Zn8 S11 116.76(4)
S2 Zn8 S4 113.74(4)
S11 Zn8 S4 111.11(4)
S2 Zn8 S13 107.56(4)
S11 Zn8 S13 105.14(4)
S4 Zn8 S13 100.80(4)
S2 Zn8 Zn4 140.25(3)
S11 Zn8 Zn4 102.99(3)
S4 Zn8 Zn4 46.33(3)
S13 Zn8 Zn4 58.37(3)
S5 Zn5 S7 121.00(4)
S5 Zn5 S9 119.09(4)
S7 Zn5 S9 118.90(4)
S5 Zn5 S13 93.81(3)
S7 Zn5 S13 92.13(3)
S9 Zn5 S13 94.10(3)
S5 Zn5 Zn6 48.77(3)
S7 Zn5 Zn6 100.90(3)
S9 Zn5 Zn6 126.82(3)
S13 Zn5 Zn6 48.02(2)
S5 Zn5 Zn3 99.03(3)
S7 Zn5 Zn3 126.65(3)
S9 Zn5 Zn3 49.55(3)
S13 Zn5 Zn3 48.34(2)
Zn6 Zn5 Zn3 79.001(18)
S5 Zn5 Zn7 129.79(3)
S7 Zn5 Zn7 48.85(3)
S9 Zn5 Zn7 97.70(3)
S13 Zn5 Zn7 47.71(2)
Zn6 Zn5 Zn7 82.386(18)
Zn3 Zn5 Zn7 78.944(18)
S6 Zn2 S2 111.15(4)
S6 Zn2 Cl1 108.55(4)
S2 Zn2 Cl1 103.74(4)
S6 Zn2 S3 114.56(4)
S2 Zn2 S3 115.03(4)
Cl1 Zn2 S3 102.64(4)
S4 Zn4 S12 118.68(4)
S4 Zn4 S8 119.84(4)
S12 Zn4 S8 120.05(4)
S4 Zn4 S13 94.23(3)
S12 Zn4 S13 94.06(3)
S8 Zn4 S13 93.63(3)
S4 Zn4 Zn7 126.95(3)
S12 Zn4 Zn7 48.85(3)
S8 Zn4 Zn7 101.22(3)
S13 Zn4 Zn7 48.27(2)
S4 Zn4 Zn6 98.30(3)
S12 Zn4 Zn6 130.14(3)
S8 Zn4 Zn6 49.97(3)
S13 Zn4 Zn6 48.22(2)
Zn7 Zn4 Zn6 82.742(18)
S4 Zn4 Zn8 49.19(3)
S12 Zn4 Zn8 99.54(3)
S8 Zn4 Zn8 128.16(3)
S13 Zn4 Zn8 48.56(2)
Zn7 Zn4 Zn8 79.675(18)
Zn6 Zn4 Zn8 79.418(18)
S1 Zn1 S11 114.11(4)
S1 Zn1 S10 114.00(4)
S11 Zn1 S10 115.67(4)
S1 Zn1 Cl2 105.44(4)
S11 Zn1 Cl2 103.24(4)
S10 Zn1 Cl2 102.36(4)
Zn9 S1 Zn3 92.11(4)
Zn9 S1 Zn1 104.60(4)
Zn3 S1 Zn1 99.52(4)
Zn9 S2 Zn8 94.39(4)
Zn9 S2 Zn2 102.79(4)
Zn8 S2 Zn2 100.52(4)
Zn10 S3 Zn6 95.61(4)
Zn10 S3 Zn2 101.22(4)
Zn6 S3 Zn2 99.32(4)
Zn10 S4 Zn4 98.45(4)
Zn10 S4 Zn8 95.07(4)
Zn4 S4 Zn8 84.48(3)
Zn5 S5 Zn11 97.96(4)
Zn5 S5 Zn6 84.29(4)
Zn11 S5 Zn6 94.52(4)
Zn11 S6 Zn3 96.96(4)
Zn11 S6 Zn2 103.80(4)
Zn3 S6 Zn2 101.46(4)
Zn12 S7 Zn5 98.43(4)
Zn12 S7 Zn7 95.84(4)
Zn5 S7 Zn7 84.54(3)
Zn12 S8 Zn4 96.32(4)
Zn12 S8 Zn6 96.87(4)
Zn4 S8 Zn6 83.11(3)
Zn13 S9 Zn5 98.45(4)
Zn13 S9 Zn3 95.93(4)
Zn5 S9 Zn3 83.78(4)
Zn13 S10 Zn7 95.56(4)
Zn13 S10 Zn1 103.59(4)
Zn7 S10 Zn1 98.74(4)
Zn14 S11 Zn8 96.80(4)
Zn14 S11 Zn1 103.76(4)
Zn8 S11 Zn1 98.62(4)
Zn14 S12 Zn4 97.22(4)
Zn14 S12 Zn7 95.19(4)
Zn4 S12 Zn7 84.10(4)
Zn7 S13 Zn6 115.70(4)
Zn7 S13 Zn8 109.90(4)
Zn6 S13 Zn8 109.62(4)
Zn7 S13 Zn3 109.30(4)
Zn6 S13 Zn3 108.71(4)
Zn8 S13 Zn3 102.83(4)
Zn7 S13 Zn4 72.75(3)
Zn6 S13 Zn4 72.97(3)
Zn8 S13 Zn4 73.07(3)
Zn3 S13 Zn4 175.90(4)
Zn7 S13 Zn5 72.77(3)
Zn6 S13 Zn5 72.08(3)
Zn8 S13 Zn5 175.09(4)
Zn3 S13 Zn5 72.29(3)
Zn4 S13 Zn5 111.81(3)
C2 N1 C1 109.0(4)
C2 N1 C3 109.5(3)
C1 N1 C3 110.7(4)
C2 N1 Zn9 112.5(3)
C1 N1 Zn9 111.0(3)
C3 N1 Zn9 104.1(3)
C4 N2 C6 110.0(3)
C4 N2 C5 110.8(3)
C6 N2 C5 108.5(4)
C4 N2 Zn9 104.1(3)
C6 N2 Zn9 112.2(3)
C5 N2 Zn9 111.2(3)
C9 N3 C8 109.3(4)
C9 N3 C7 111.1(4)
C8 N3 C7 108.4(4)
C9 N3 Zn10 104.1(3)
C8 N3 Zn10 113.5(3)
C7 N3 Zn10 110.5(3)
C10 N4 C12 111.0(4)
C10 N4 C11 109.4(3)
C12 N4 C11 108.4(4)
C10 N4 Zn10 104.4(3)
C12 N4 Zn10 111.2(3)
C11 N4 Zn10 112.5(3)
C13 N5 C14 109.1(4)
C13 N5 C15 109.4(3)
C14 N5 C15 110.3(3)
C13 N5 Zn11 113.5(3)
C14 N5 Zn11 109.6(3)
C15 N5 Zn11 104.9(2)
C17 N6 C18 108.6(3)
C17 N6 C16 110.9(3)
C18 N6 C16 109.1(3)
C17 N6 Zn11 110.6(3)
C18 N6 Zn11 113.1(3)
C16 N6 Zn11 104.5(3)
C20 N7 C19 108.0(4)
C20 N7 C21 112.5(4)
C19 N7 C21 109.1(3)
C20 N7 Zn12 110.6(3)
C19 N7 Zn12 112.3(3)
C21 N7 Zn12 104.3(3)
C24 N8 C23 109.0(3)
C24 N8 C22 111.7(3)
C23 N8 C22 108.8(3)
C24 N8 Zn12 110.5(3)
C23 N8 Zn12 112.8(2)
C22 N8 Zn12 104.0(3)
C27 N9 C26 111.7(4)
C27 N9 C25 109.6(4)
C26 N9 C25 107.3(4)
C27 N9 Zn13 104.5(3)
C26 N9 Zn13 111.9(3)
C25 N9 Zn13 111.9(3)
C29 N10 C30 108.8(4)
C29 N10 C28 112.0(4)
C30 N10 C28 107.9(4)
C29 N10 Zn13 110.9(3)
C30 N10 Zn13 112.1(3)
C28 N10 Zn13 105.1(3)
C31 N11 C32 108.7(3)
C31 N11 C33 111.4(4)
C32 N11 C33 108.7(3)
C31 N11 Zn14 110.5(3)
C32 N11 Zn14 113.0(3)
C33 N11 Zn14 104.6(3)
C36 N12 C35 108.8(4)
C36 N12 C34 110.8(4)
C35 N12 C34 109.0(4)
C36 N12 Zn14 111.9(3)
C35 N12 Zn14 112.1(3)
C34 N12 Zn14 104.1(3)
N1 C3 C4 111.3(3)
N2 C4 C3 111.2(4)
N3 C9 C10 110.8(4)
N4 C10 C9 110.8(4)
N5 C15 C16 110.7(3)
N6 C16 C15 111.0(4)
N7 C21 C22 110.8(4)
N8 C22 C21 111.5(4)
N9 C27 C28 112.0(4)
N10 C28 C27 112.0(4)
N11 C33 C34 111.5(4)
N12 C34 C33 111.2(4)
Cl1S C1S Cl2S 112.2(6)
Cl3S C2S Cl4S 127.0(15)
Cl6S C3S Cl5S 111.3(3)
Cl7S C4S Cl8S 109.4(3)
Cl9 C5S Cl10 110.7(3)
Cl11 C6S Cl12 110.6(3)
Cl13 C7S Cl14 111.1(3)
Cl16 C8S Cl15 110.7(3)
Cl18 C9S Cl17 109.2(3)

loop_
_geom_bond_atom_site_label_1
_geom_bond_atom_site_label_2
_geom_bond_distance
Zn9 N2 2.170(3)
Zn9 N1 2.178(3)
Zn9 S1 2.2792(11)
Zn9 S2 2.2802(11)
Zn10 N3 2.159(4)
Zn10 N4 2.175(3)
Zn10 S3 2.2725(11)
Zn10 S4 2.2793(11)
Zn11 N5 2.121(3)
Zn11 N6 2.168(3)
Zn11 S6 2.2732(11)
Zn11 S5 2.3066(10)
Zn12 N7 2.152(3)
Zn12 N8 2.169(3)
Zn12 S7 2.2811(11)
Zn12 S8 2.2868(11)
Zn13 N9 2.161(3)
Zn13 N10 2.182(3)
Zn13 S10 2.2771(11)
Zn13 S9 2.2802(11)
Zn14 N12 2.154(3)
Zn14 N11 2.179(3)
Zn14 S11 2.2686(10)
Zn14 S12 2.2922(11)
Zn3 S1 2.3245(11)
Zn3 S6 2.3248(11)
Zn3 S9 2.4039(11)
Zn3 S13 2.4628(10)
Zn3 Zn5 3.1405(7)
Zn6 S3 2.3146(11)
Zn6 S5 2.3583(11)
Zn6 S8 2.4108(10)
Zn6 S13 2.4376(10)
Zn6 Zn5 3.1201(7)
Zn6 Zn4 3.1255(7)
Zn7 S10 2.3172(11)
Zn7 S12 2.3592(11)
Zn7 S7 2.3782(11)
Zn7 S13 2.4351(10)
Zn7 Zn4 3.1164(7)
Zn7 Zn5 3.1439(7)
Zn8 S2 2.3142(10)
Zn8 S11 2.3399(10)
Zn8 S4 2.3893(11)
Zn8 S13 2.4623(11)
Zn8 Zn4 3.1423(7)
Zn5 S5 2.2908(11)
Zn5 S7 2.2951(11)
Zn5 S9 2.2979(11)
Zn5 S13 2.8367(11)
Zn2 S6 2.3470(11)
Zn2 S2 2.3565(11)
Zn2 Cl1 2.3570(11)
Zn2 S3 2.3673(11)
Zn4 S4 2.2836(11)
Zn4 S12 2.2933(11)
Zn4 S8 2.2992(11)
Zn4 S13 2.7965(11)
Zn1 S1 2.3485(11)
Zn1 S11 2.3534(11)
Zn1 S10 2.3573(11)
Zn1 Cl2 2.3663(11)
N1 C2 1.470(6)
N1 C1 1.475(6)
N1 C3 1.484(6)
N2 C4 1.469(5)
N2 C6 1.471(5)
N2 C5 1.476(5)
N3 C9 1.474(5)
N3 C8 1.477(6)
N3 C7 1.487(6)
N4 C10 1.478(6)
N4 C12 1.481(6)
N4 C11 1.484(6)
N5 C13 1.473(6)
N5 C14 1.480(5)
N5 C15 1.488(5)
N6 C17 1.472(5)
N6 C18 1.483(6)
N6 C16 1.491(5)
N7 C20 1.473(5)
N7 C19 1.479(6)
N7 C21 1.482(6)
N8 C24 1.473(5)
N8 C23 1.483(5)
N8 C22 1.485(5)
N9 C27 1.463(6)
N9 C26 1.466(6)
N9 C25 1.478(6)
N10 C29 1.469(6)
N10 C30 1.480(6)
N10 C28 1.493(6)
N11 C31 1.473(5)
N11 C32 1.482(6)
N11 C33 1.483(5)
N12 C36 1.472(6)
N12 C35 1.477(6)
N12 C34 1.486(6)
C3 C4 1.519(6)
C9 C10 1.520(7)
C15 C16 1.504(6)
C21 C22 1.511(7)
C27 C28 1.501(7)
C33 C34 1.508(7)
C1S Cl1S 1.684(11)
C1S Cl2S 1.734(11)
C2S Cl3S 1.61(2)
C2S Cl4S 1.63(2)
C3S Cl6S 1.755(5)
C3S Cl5S 1.763(5)
C4S Cl7S 1.753(6)
C4S Cl8S 1.756(5)
C5S Cl9 1.756(5)
C5S Cl10 1.783(5)
C6S Cl11 1.763(6)
C6S Cl12 1.765(6)
C7S Cl13 1.747(7)
C7S Cl14 1.755(7)
C8S Cl16 1.735(6)
C8S Cl15 1.756(7)
C9S Cl18 1.737(7)
C9S Cl17 1.762(7)

loop_
_geom_torsion_atom_site_label_1
_geom_torsion_atom_site_label_2
_geom_torsion_atom_site_label_3
_geom_torsion_atom_site_label_4
_geom_torsion
S3 Zn6 Zn5 S5 76.30(6)
S8 Zn6 Zn5 S5 -109.70(4)
S13 Zn6 Zn5 S5 155.11(4)
Zn4 Zn6 Zn5 S5 -156.97(4)
S3 Zn6 Zn5 S7 -161.79(5)
S5 Zn6 Zn5 S7 121.92(4)
S8 Zn6 Zn5 S7 12.21(4)
S13 Zn6 Zn5 S7 -82.97(4)
Zn4 Zn6 Zn5 S7 -35.05(3)
S3 Zn6 Zn5 S9 -22.42(7)
S5 Zn6 Zn5 S9 -98.71(5)
S8 Zn6 Zn5 S9 151.59(4)
S13 Zn6 Zn5 S9 56.40(4)
Zn4 Zn6 Zn5 S9 104.32(4)
S3 Zn6 Zn5 S13 -78.81(6)
S5 Zn6 Zn5 S13 -155.11(4)
S8 Zn6 Zn5 S13 95.19(4)
Zn4 Zn6 Zn5 S13 47.92(3)
S3 Zn6 Zn5 Zn3 -36.21(5)
S5 Zn6 Zn5 Zn3 -112.51(4)
S8 Zn6 Zn5 Zn3 137.79(3)
S13 Zn6 Zn5 Zn3 42.60(3)
Zn4 Zn6 Zn5 Zn3 90.522(18)
S3 Zn6 Zn5 Zn7 -116.36(5)
S5 Zn6 Zn5 Zn7 167.34(4)
S8 Zn6 Zn5 Zn7 57.64(3)
S13 Zn6 Zn5 Zn7 -37.54(3)
Zn4 Zn6 Zn5 Zn7 10.375(16)
S1 Zn3 Zn5 S5 -167.17(5)
S6 Zn3 Zn5 S5 12.28(4)
S9 Zn3 Zn5 S5 120.76(4)
S13 Zn3 Zn5 S5 -87.05(4)
S1 Zn3 Zn5 S7 -26.98(6)
S6 Zn3 Zn5 S7 152.47(4)
S9 Zn3 Zn5 S7 -99.05(5)
S13 Zn3 Zn5 S7 53.14(4)
S1 Zn3 Zn5 S9 72.06(6)
S6 Zn3 Zn5 S9 -108.48(4)
S13 Zn3 Zn5 S9 152.19(4)
S1 Zn3 Zn5 S13 -80.12(5)
S6 Zn3 Zn5 S13 99.33(4)
S9 Zn3 Zn5 S13 -152.19(4)
S1 Zn3 Zn5 Zn6 -122.46(5)
S6 Zn3 Zn5 Zn6 56.99(3)
S9 Zn3 Zn5 Zn6 165.47(4)
S13 Zn3 Zn5 Zn6 -42.34(3)
S1 Zn3 Zn5 Zn7 -38.18(5)
S6 Zn3 Zn5 Zn7 141.28(3)
S9 Zn3 Zn5 Zn7 -110.24(4)
S13 Zn3 Zn5 Zn7 41.94(3)
S10 Zn7 Zn5 S5 151.01(4)
S12 Zn7 Zn5 S5 -23.75(6)
S7 Zn7 Zn5 S5 -99.34(5)
S13 Zn7 Zn5 S5 50.14(4)
Zn4 Zn7 Zn5 S5 1.98(4)
S10 Zn7 Zn5 S7 -109.65(4)
S12 Zn7 Zn5 S7 75.59(5)
S13 Zn7 Zn5 S7 149.49(4)
Zn4 Zn7 Zn5 S7 101.33(4)
S10 Zn7 Zn5 S9 12.32(4)
S12 Zn7 Zn5 S9 -162.44(5)
S7 Zn7 Zn5 S9 121.97(4)
S13 Zn7 Zn5 S9 -88.54(4)
Zn4 Zn7 Zn5 S9 -136.70(3)
S10 Zn7 Zn5 S13 100.87(4)
S12 Zn7 Zn5 S13 -73.89(5)
S7 Zn7 Zn5 S13 -149.49(4)
Zn4 Zn7 Zn5 S13 -48.16(3)
S10 Zn7 Zn5 Zn6 138.63(3)
S12 Zn7 Zn5 Zn6 -36.14(5)
S7 Zn7 Zn5 Zn6 -111.73(4)
S13 Zn7 Zn5 Zn6 37.76(3)
Zn4 Zn7 Zn5 Zn6 -10.399(16)
S10 Zn7 Zn5 Zn3 58.42(3)
S12 Zn7 Zn5 Zn3 -116.35(4)
S7 Zn7 Zn5 Zn3 168.06(4)
S13 Zn7 Zn5 Zn3 -42.45(3)
Zn4 Zn7 Zn5 Zn3 -90.611(19)
S10 Zn7 Zn4 S4 -19.73(7)
S12 Zn7 Zn4 S4 -98.07(5)
S7 Zn7 Zn4 S4 152.22(4)
S13 Zn7 Zn4 S4 56.81(4)
Zn5 Zn7 Zn4 S4 105.33(4)
S10 Zn7 Zn4 S12 78.34(6)
S7 Zn7 Zn4 S12 -109.71(4)
S13 Zn7 Zn4 S12 154.88(4)
Zn5 Zn7 Zn4 S12 -156.60(4)
S10 Zn7 Zn4 S8 -161.35(5)
S12 Zn7 Zn4 S8 120.31(4)
S7 Zn7 Zn4 S8 10.60(4)
S13 Zn7 Zn4 S8 -84.81(4)
Zn5 Zn7 Zn4 S8 -36.29(3)
S10 Zn7 Zn4 S13 -76.54(6)
S12 Zn7 Zn4 S13 -154.88(4)
S7 Zn7 Zn4 S13 95.41(4)
Zn5 Zn7 Zn4 S13 48.52(3)
S10 Zn7 Zn4 Zn6 -114.68(5)
S12 Zn7 Zn4 Zn6 166.98(4)
S7 Zn7 Zn4 Zn6 57.26(3)
S13 Zn7 Zn4 Zn6 -38.15(3)
Zn5 Zn7 Zn4 Zn6 10.372(16)
S10 Zn7 Zn4 Zn8 -34.18(5)
S12 Zn7 Zn4 Zn8 -112.52(4)
S7 Zn7 Zn4 Zn8 137.77(3)
S13 Zn7 Zn4 Zn8 42.36(3)
Zn5 Zn7 Zn4 Zn8 90.877(19)
S3 Zn6 Zn4 S4 13.42(4)
S5 Zn6 Zn4 S4 -162.34(5)
S8 Zn6 Zn4 S4 122.28(4)
S13 Zn6 Zn4 S4 -88.25(4)
Zn5 Zn6 Zn4 S4 -136.89(3)
S3 Zn6 Zn4 S12 152.67(4)
S5 Zn6 Zn4 S12 -23.09(6)
S8 Zn6 Zn4 S12 -98.47(5)
S13 Zn6 Zn4 S12 51.00(5)
Zn5 Zn6 Zn4 S12 2.37(4)
S3 Zn6 Zn4 S8 -108.86(4)
S5 Zn6 Zn4 S8 75.38(5)
S13 Zn6 Zn4 S8 149.47(4)
Zn5 Zn6 Zn4 S8 100.84(4)
S3 Zn6 Zn4 S13 101.67(4)
S5 Zn6 Zn4 S13 -74.09(5)
S8 Zn6 Zn4 S13 -149.47(4)
Zn5 Zn6 Zn4 S13 -48.64(3)
S3 Zn6 Zn4 Zn7 139.85(3)
S5 Zn6 Zn4 Zn7 -35.91(5)
S8 Zn6 Zn4 Zn7 -111.30(4)
S13 Zn6 Zn4 Zn7 38.18(3)
Zn5 Zn6 Zn4 Zn7 -10.459(16)
S3 Zn6 Zn4 Zn8 59.05(3)
S5 Zn6 Zn4 Zn8 -116.71(4)
S8 Zn6 Zn4 Zn8 167.91(4)
S13 Zn6 Zn4 Zn8 -42.61(3)
Zn5 Zn6 Zn4 Zn8 -91.252(19)
S2 Zn8 Zn4 S4 73.91(6)
S11 Zn8 Zn4 S4 -106.90(4)
S13 Zn8 Zn4 S4 153.16(4)
S2 Zn8 Zn4 S12 -166.23(5)
S11 Zn8 Zn4 S12 12.96(4)
S4 Zn8 Zn4 S12 119.86(4)
S13 Zn8 Zn4 S12 -86.98(4)
S2 Zn8 Zn4 S8 -25.14(6)
S11 Zn8 Zn4 S8 154.05(4)
S4 Zn8 Zn4 S8 -99.05(5)
S13 Zn8 Zn4 S8 54.10(4)
S2 Zn8 Zn4 S13 -79.25(5)
S11 Zn8 Zn4 S13 99.94(4)
S4 Zn8 Zn4 S13 -153.16(4)
S2 Zn8 Zn4 Zn7 -121.37(5)
S11 Zn8 Zn4 Zn7 57.82(3)
S4 Zn8 Zn4 Zn7 164.72(4)
S13 Zn8 Zn4 Zn7 -42.12(3)
S2 Zn8 Zn4 Zn6 -36.91(5)
S11 Zn8 Zn4 Zn6 142.28(3)
S4 Zn8 Zn4 Zn6 -110.82(4)
S13 Zn8 Zn4 Zn6 42.34(3)
N2 Zn9 S1 Zn3 -171.61(10)
N1 Zn9 S1 Zn3 98.03(10)
S2 Zn9 S1 Zn3 -39.95(6)
N2 Zn9 S1 Zn1 -71.21(10)
N1 Zn9 S1 Zn1 -161.56(10)
S2 Zn9 S1 Zn1 60.45(6)
S6 Zn3 S1 Zn9 -39.55(5)
S9 Zn3 S1 Zn9 -171.54(3)
S13 Zn3 S1 Zn9 77.22(4)
Zn5 Zn3 S1 Zn9 139.86(4)
S6 Zn3 S1 Zn1 -144.73(4)
S9 Zn3 S1 Zn1 83.27(4)
S13 Zn3 S1 Zn1 -27.96(4)
Zn5 Zn3 S1 Zn1 34.68(6)
S11 Zn1 S1 Zn9 -8.59(5)
S10 Zn1 S1 Zn9 -144.54(4)
Cl2 Zn1 S1 Zn9 103.99(4)
S11 Zn1 S1 Zn3 86.13(4)
S10 Zn1 S1 Zn3 -49.83(5)
Cl2 Zn1 S1 Zn3 -161.29(4)
N2 Zn9 S2 Zn8 100.43(10)
N1 Zn9 S2 Zn8 -169.05(11)
S1 Zn9 S2 Zn8 -32.85(6)
N2 Zn9 S2 Zn2 -157.73(10)
N1 Zn9 S2 Zn2 -67.21(11)
S1 Zn9 S2 Zn2 68.99(6)
S11 Zn8 S2 Zn9 -43.56(5)
S4 Zn8 S2 Zn9 -175.04(3)
S13 Zn8 S2 Zn9 74.23(4)
Zn4 Zn8 S2 Zn9 135.56(4)
S11 Zn8 S2 Zn2 -147.45(4)
S4 Zn8 S2 Zn2 81.07(4)
S13 Zn8 S2 Zn2 -29.66(4)
Zn4 Zn8 S2 Zn2 31.67(6)
S6 Zn2 S2 Zn9 -11.50(5)
Cl1 Zn2 S2 Zn9 104.97(4)
S3 Zn2 S2 Zn9 -143.76(4)
S6 Zn2 S2 Zn8 85.50(4)
Cl1 Zn2 S2 Zn8 -158.02(4)
S3 Zn2 S2 Zn8 -46.76(5)
N3 Zn10 S3 Zn6 -170.86(11)
N4 Zn10 S3 Zn6 97.82(10)
S4 Zn10 S3 Zn6 -35.18(6)
N3 Zn10 S3 Zn2 -70.17(11)
N4 Zn10 S3 Zn2 -161.50(10)
S4 Zn10 S3 Zn2 65.51(6)
S5 Zn6 S3 Zn10 -175.62(3)
S8 Zn6 S3 Zn10 -41.63(5)
S13 Zn6 S3 Zn10 69.04(4)
Zn5 Zn6 S3 Zn10 131.96(4)
Zn4 Zn6 S3 Zn10 7.52(4)
S5 Zn6 S3 Zn2 82.00(5)
S8 Zn6 S3 Zn2 -144.00(4)
S13 Zn6 S3 Zn2 -33.33(4)
Zn5 Zn6 S3 Zn2 29.58(7)
Zn4 Zn6 S3 Zn2 -94.85(3)
S6 Zn2 S3 Zn10 -141.22(4)
S2 Zn2 S3 Zn10 -10.59(5)
Cl1 Zn2 S3 Zn10 101.32(4)
S6 Zn2 S3 Zn6 -43.55(5)
S2 Zn2 S3 Zn6 87.09(4)
Cl1 Zn2 S3 Zn6 -161.00(4)
N3 Zn10 S4 Zn4 -174.29(10)
N4 Zn10 S4 Zn4 -85.24(11)
S3 Zn10 S4 Zn4 46.61(6)
N3 Zn10 S4 Zn8 100.55(10)
N4 Zn10 S4 Zn8 -170.39(10)
S3 Zn10 S4 Zn8 -38.55(6)
S12 Zn4 S4 Zn10 -171.45(4)
S8 Zn4 S4 Zn10 22.16(5)
S13 Zn4 S4 Zn10 -74.48(4)
Zn7 Zn4 S4 Zn10 -113.25(4)
Zn6 Zn4 S4 Zn10 -26.12(3)
Zn8 Zn4 S4 Zn10 -94.32(4)
S12 Zn4 S4 Zn8 -77.13(4)
S8 Zn4 S4 Zn8 116.48(4)
S13 Zn4 S4 Zn8 19.84(3)
Zn7 Zn4 S4 Zn8 -18.93(4)
Zn6 Zn4 S4 Zn8 68.21(3)
S2 Zn8 S4 Zn10 -39.81(5)
S11 Zn8 S4 Zn10 -174.00(4)
S13 Zn8 S4 Zn10 74.99(4)
Zn4 Zn8 S4 Zn10 98.02(4)
S2 Zn8 S4 Zn4 -137.84(4)
S11 Zn8 S4 Zn4 87.98(4)
S13 Zn8 S4 Zn4 -23.04(4)
S7 Zn5 S5 Zn11 -170.30(4)
S9 Zn5 S5 Zn11 21.32(5)
S13 Zn5 S5 Zn11 -75.51(4)
Zn6 Zn5 S5 Zn11 -93.78(4)
Zn3 Zn5 S5 Zn11 -27.12(4)
Zn7 Zn5 S5 Zn11 -110.20(4)
S7 Zn5 S5 Zn6 -76.51(5)
S9 Zn5 S5 Zn6 115.11(4)
S13 Zn5 S5 Zn6 18.27(3)
Zn3 Zn5 S5 Zn6 66.67(3)
Zn7 Zn5 S5 Zn6 -16.42(5)
N5 Zn11 S5 Zn5 -174.55(10)
N6 Zn11 S5 Zn5 -83.29(11)
S6 Zn11 S5 Zn5 49.10(6)
N5 Zn11 S5 Zn6 100.60(10)
N6 Zn11 S5 Zn6 -168.14(10)
S6 Zn11 S5 Zn6 -35.76(6)
S3 Zn6 S5 Zn5 -139.67(4)
S8 Zn6 S5 Zn5 85.81(4)
S13 Zn6 S5 Zn5 -21.97(4)
Zn4 Zn6 S5 Zn5 35.76(5)
S3 Zn6 S5 Zn11 -42.11(5)
S8 Zn6 S5 Zn11 -176.63(3)
S13 Zn6 S5 Zn11 75.59(4)
Zn5 Zn6 S5 Zn11 97.57(4)
Zn4 Zn6 S5 Zn11 133.32(4)
N5 Zn11 S6 Zn3 -173.13(10)
N6 Zn11 S6 Zn3 95.72(10)
S5 Zn11 S6 Zn3 -38.82(6)
N5 Zn11 S6 Zn2 -69.47(11)
N6 Zn11 S6 Zn2 -160.62(10)
S5 Zn11 S6 Zn2 64.83(6)
S1 Zn3 S6 Zn11 -170.14(4)
S9 Zn3 S6 Zn11 -38.17(5)
S13 Zn3 S6 Zn11 71.69(4)
Zn5 Zn3 S6 Zn11 10.24(4)
S1 Zn3 S6 Zn2 84.20(5)
S9 Zn3 S6 Zn2 -143.83(4)
S13 Zn3 S6 Zn2 -33.96(4)
Zn5 Zn3 S6 Zn2 -95.41(3)
S2 Zn2 S6 Zn11 -145.63(4)
Cl1 Zn2 S6 Zn11 100.89(4)
S3 Zn2 S6 Zn11 -13.14(5)
S2 Zn2 S6 Zn3 -45.43(5)
Cl1 Zn2 S6 Zn3 -158.91(4)
S3 Zn2 S6 Zn3 87.07(4)
N7 Zn12 S7 Zn5 -88.58(11)
N8 Zn12 S7 Zn5 -179.27(10)
S8 Zn12 S7 Zn5 44.87(6)
N7 Zn12 S7 Zn7 -173.90(11)
N8 Zn12 S7 Zn7 95.41(10)
S8 Zn12 S7 Zn7 -40.45(6)
S5 Zn5 S7 Zn12 22.69(5)
S9 Zn5 S7 Zn12 -168.91(4)
S13 Zn5 S7 Zn12 -73.04(4)
Zn6 Zn5 S7 Zn12 -25.45(4)
Zn3 Zn5 S7 Zn12 -109.77(4)
Zn7 Zn5 S7 Zn12 -95.12(4)
S5 Zn5 S7 Zn7 117.81(4)
S9 Zn5 S7 Zn7 -73.79(4)
S13 Zn5 S7 Zn7 22.08(3)
Zn6 Zn5 S7 Zn7 69.67(3)
Zn3 Zn5 S7 Zn7 -14.66(4)
S10 Zn7 S7 Zn12 -174.25(4)
S12 Zn7 S7 Zn12 -37.31(5)
S13 Zn7 S7 Zn12 71.48(4)
Zn4 Zn7 S7 Zn12 11.11(4)
Zn5 Zn7 S7 Zn12 97.95(4)
S10 Zn7 S7 Zn5 87.80(4)
S12 Zn7 S7 Zn5 -135.26(4)
S13 Zn7 S7 Zn5 -26.47(4)
Zn4 Zn7 S7 Zn5 -86.84(3)
N7 Zn12 S8 Zn4 -175.36(10)
N8 Zn12 S8 Zn4 -84.65(10)
S7 Zn12 S8 Zn4 48.96(6)
N7 Zn12 S8 Zn6 100.85(10)
N8 Zn12 S8 Zn6 -168.44(10)
S7 Zn12 S8 Zn6 -34.83(6)
S4 Zn4 S8 Zn12 -170.87(4)
S12 Zn4 S8 Zn12 22.93(5)
S13 Zn4 S8 Zn12 -73.89(4)
Zn7 Zn4 S8 Zn12 -25.76(4)
Zn6 Zn4 S8 Zn12 -96.19(4)
Zn8 Zn4 S8 Zn12 -111.37(4)
S4 Zn4 S8 Zn6 -74.68(4)
S12 Zn4 S8 Zn6 119.12(4)
S13 Zn4 S8 Zn6 22.30(3)
Zn7 Zn4 S8 Zn6 70.44(3)
Zn8 Zn4 S8 Zn6 -15.18(4)
S3 Zn6 S8 Zn12 -175.81(4)
S5 Zn6 S8 Zn12 -40.16(5)
S13 Zn6 S8 Zn12 69.33(4)
Zn5 Zn6 S8 Zn12 8.10(4)
Zn4 Zn6 S8 Zn12 95.57(4)
S3 Zn6 S8 Zn4 88.61(4)
S5 Zn6 S8 Zn4 -135.73(4)
S13 Zn6 S8 Zn4 -26.24(4)
Zn5 Zn6 S8 Zn4 -87.47(3)
N9 Zn13 S9 Zn5 -174.36(10)
N10 Zn13 S9 Zn5 -84.29(11)
S10 Zn13 S9 Zn5 49.36(6)
N9 Zn13 S9 Zn3 101.07(10)
N10 Zn13 S9 Zn3 -168.85(10)
S10 Zn13 S9 Zn3 -35.21(6)
S5 Zn5 S9 Zn13 -171.31(4)
S7 Zn5 S9 Zn13 20.07(5)
S13 Zn5 S9 Zn13 -74.64(4)
Zn6 Zn5 S9 Zn13 -113.02(4)
Zn3 Zn5 S9 Zn13 -95.10(4)
Zn7 Zn5 S9 Zn13 -26.79(4)
S5 Zn5 S9 Zn3 -76.21(4)
S7 Zn5 S9 Zn3 115.17(4)
S13 Zn5 S9 Zn3 20.46(3)
Zn6 Zn5 S9 Zn3 -17.92(4)
Zn7 Zn5 S9 Zn3 68.31(3)
S1 Zn3 S9 Zn13 -40.98(5)
S6 Zn3 S9 Zn13 -174.54(3)
S13 Zn3 S9 Zn13 73.68(4)
Zn5 Zn3 S9 Zn13 97.89(4)
S1 Zn3 S9 Zn5 -138.88(4)
S6 Zn3 S9 Zn5 87.57(4)
S13 Zn3 S9 Zn5 -24.21(4)
N9 Zn13 S10 Zn7 -173.66(10)
N10 Zn13 S10 Zn7 96.11(10)
S9 Zn13 S10 Zn7 -38.52(6)
N9 Zn13 S10 Zn1 -73.26(11)
N10 Zn13 S10 Zn1 -163.48(10)
S9 Zn13 S10 Zn1 61.88(6)
S12 Zn7 S10 Zn13 -174.31(4)
S7 Zn7 S10 Zn13 -39.13(5)
S13 Zn7 S10 Zn13 71.73(4)
Zn4 Zn7 S10 Zn13 132.23(4)
Zn5 Zn7 S10 Zn13 9.62(4)
S12 Zn7 S10 Zn1 80.98(5)
S7 Zn7 S10 Zn1 -143.84(4)
S13 Zn7 S10 Zn1 -32.98(4)
Zn4 Zn7 S10 Zn1 27.52(7)
Zn5 Zn7 S10 Zn1 -95.09(3)
S1 Zn1 S10 Zn13 -8.05(5)
S11 Zn1 S10 Zn13 -143.29(4)
Cl2 Zn1 S10 Zn13 105.27(4)
S1 Zn1 S10 Zn7 89.88(4)
S11 Zn1 S10 Zn7 -45.36(5)
Cl2 Zn1 S10 Zn7 -156.80(4)
N12 Zn14 S11 Zn8 -172.67(10)
N11 Zn14 S11 Zn8 94.97(10)
S12 Zn14 S11 Zn8 -38.86(6)
N12 Zn14 S11 Zn1 -72.04(11)
N11 Zn14 S11 Zn1 -164.39(10)
S12 Zn14 S11 Zn1 61.77(6)
S2 Zn8 S11 Zn14 -171.07(4)
S4 Zn8 S11 Zn14 -38.38(5)
S13 Zn8 S11 Zn14 69.83(4)
Zn4 Zn8 S11 Zn14 9.51(4)
S2 Zn8 S11 Zn1 83.84(5)
S4 Zn8 S11 Zn1 -143.48(4)
S13 Zn8 S11 Zn1 -35.27(4)
Zn4 Zn8 S11 Zn1 -95.58(3)
S1 Zn1 S11 Zn14 -144.97(4)
S10 Zn1 S11 Zn14 -9.78(5)
Cl2 Zn1 S11 Zn14 101.14(4)
S1 Zn1 S11 Zn8 -45.74(5)
S10 Zn1 S11 Zn8 89.45(4)
Cl2 Zn1 S11 Zn8 -159.63(4)
N12 Zn14 S12 Zn4 -174.10(10)
N11 Zn14 S12 Zn4 -84.79(10)
S11 Zn14 S12 Zn4 49.44(6)
N12 Zn14 S12 Zn7 101.22(10)
N11 Zn14 S12 Zn7 -169.47(10)
S11 Zn14 S12 Zn7 -35.25(6)
S4 Zn4 S12 Zn14 21.08(5)
S8 Zn4 S12 Zn14 -172.56(4)
S13 Zn4 S12 Zn14 -75.99(4)
Zn7 Zn4 S12 Zn14 -94.51(4)
Zn6 Zn4 S12 Zn14 -111.51(4)
Zn8 Zn4 S12 Zn14 -27.35(4)
S4 Zn4 S12 Zn7 115.59(4)
S8 Zn4 S12 Zn7 -78.05(4)
S13 Zn4 S12 Zn7 18.52(3)
Zn6 Zn4 S12 Zn7 -17.00(5)
Zn8 Zn4 S12 Zn7 67.15(3)
S10 Zn7 S12 Zn14 -41.46(5)
S7 Zn7 S12 Zn14 -177.30(3)
S13 Zn7 S12 Zn14 74.86(4)
Zn4 Zn7 S12 Zn14 96.74(4)
Zn5 Zn7 S12 Zn14 132.87(4)
S10 Zn7 S12 Zn4 -138.20(4)
S7 Zn7 S12 Zn4 85.96(4)
S13 Zn7 S12 Zn4 -21.88(4)
Zn5 Zn7 S12 Zn4 36.13(5)
S10 Zn7 S13 Zn6 -157.40(4)
S12 Zn7 S13 Zn6 79.24(5)
S7 Zn7 S13 Zn6 -37.48(5)
Zn4 Zn7 S13 Zn6 60.67(3)
Zn5 Zn7 S13 Zn6 -59.56(3)
S10 Zn7 S13 Zn8 77.81(5)
S12 Zn7 S13 Zn8 -45.55(4)
S7 Zn7 S13 Zn8 -162.26(4)
Zn4 Zn7 S13 Zn8 -64.11(3)
Zn5 Zn7 S13 Zn8 175.66(4)
S10 Zn7 S13 Zn3 -34.34(5)
S12 Zn7 S13 Zn3 -157.70(4)
S7 Zn7 S13 Zn3 85.59(4)
Zn4 Zn7 S13 Zn3 -176.26(4)
Zn5 Zn7 S13 Zn3 63.51(3)
S10 Zn7 S13 Zn4 141.92(3)
S12 Zn7 S13 Zn4 18.56(3)
S7 Zn7 S13 Zn4 -98.15(3)
Zn5 Zn7 S13 Zn4 -120.23(3)
S10 Zn7 S13 Zn5 -97.85(3)
S12 Zn7 S13 Zn5 138.79(3)
S7 Zn7 S13 Zn5 22.08(3)
Zn4 Zn7 S13 Zn5 120.23(3)
S3 Zn6 S13 Zn7 -157.95(4)
S5 Zn6 S13 Zn7 78.35(5)
S8 Zn6 S13 Zn7 -38.38(5)
Zn5 Zn6 S13 Zn7 59.93(3)
Zn4 Zn6 S13 Zn7 -60.56(3)
S3 Zn6 S13 Zn8 -33.02(5)
S5 Zn6 S13 Zn8 -156.72(4)
S8 Zn6 S13 Zn8 86.55(4)
Zn5 Zn6 S13 Zn8 -175.14(4)
Zn4 Zn6 S13 Zn8 64.38(3)
S3 Zn6 S13 Zn3 78.67(4)
S5 Zn6 S13 Zn3 -45.03(5)
S8 Zn6 S13 Zn3 -161.76(4)
Zn5 Zn6 S13 Zn3 -63.45(3)
Zn4 Zn6 S13 Zn3 176.06(4)
S3 Zn6 S13 Zn4 -97.39(3)
S5 Zn6 S13 Zn4 138.91(3)
S8 Zn6 S13 Zn4 22.17(3)
Zn5 Zn6 S13 Zn4 120.49(3)
S3 Zn6 S13 Zn5 142.12(3)
S5 Zn6 S13 Zn5 18.42(3)
S8 Zn6 S13 Zn5 -98.31(3)
Zn4 Zn6 S13 Zn5 -120.49(3)
S2 Zn8 S13 Zn7 -157.31(4)
S11 Zn8 S13 Zn7 -32.23(5)
S4 Zn8 S13 Zn7 83.33(4)
Zn4 Zn8 S13 Zn7 63.91(3)
S2 Zn8 S13 Zn6 74.47(4)
S11 Zn8 S13 Zn6 -160.44(4)
S4 Zn8 S13 Zn6 -44.89(4)
Zn4 Zn8 S13 Zn6 -64.31(3)
S2 Zn8 S13 Zn3 -41.02(4)
S11 Zn8 S13 Zn3 84.07(4)
S4 Zn8 S13 Zn3 -160.38(4)
Zn4 Zn8 S13 Zn3 -179.80(4)
S2 Zn8 S13 Zn4 138.78(3)
S11 Zn8 S13 Zn4 -96.14(3)
S4 Zn8 S13 Zn4 19.42(3)
S2 Zn8 S13 Zn5 -35.0(5)
S11 Zn8 S13 Zn5 90.1(5)
S4 Zn8 S13 Zn5 -154.4(5)
Zn4 Zn8 S13 Zn5 -173.8(5)
S1 Zn3 S13 Zn7 75.01(5)
S6 Zn3 S13 Zn7 -161.15(4)
S9 Zn3 S13 Zn7 -43.53(4)
Zn5 Zn3 S13 Zn7 -63.81(3)
S1 Zn3 S13 Zn6 -157.85(4)
S6 Zn3 S13 Zn6 -34.02(5)
S9 Zn3 S13 Zn6 83.60(4)
Zn5 Zn3 S13 Zn6 63.32(3)
S1 Zn3 S13 Zn8 -41.71(4)
S6 Zn3 S13 Zn8 82.13(4)
S9 Zn3 S13 Zn8 -160.25(4)
Zn5 Zn3 S13 Zn8 179.46(4)
S1 Zn3 S13 Zn4 -44.4(6)
S6 Zn3 S13 Zn4 79.4(6)
S9 Zn3 S13 Zn4 -162.9(6)
Zn5 Zn3 S13 Zn4 177(46)
S1 Zn3 S13 Zn5 138.83(3)
S6 Zn3 S13 Zn5 -97.33(3)
S9 Zn3 S13 Zn5 20.29(3)
S4 Zn4 S13 Zn7 -137.89(3)
S12 Zn4 S13 Zn7 -18.69(3)
S8 Zn4 S13 Zn7 101.81(3)
Zn6 Zn4 S13 Zn7 124.75(3)
Zn8 Zn4 S13 Zn7 -117.85(3)
S4 Zn4 S13 Zn6 97.37(3)
S12 Zn4 S13 Zn6 -143.44(3)
S8 Zn4 S13 Zn6 -22.94(3)
Zn7 Zn4 S13 Zn6 -124.75(3)
Zn8 Zn4 S13 Zn6 117.40(3)
S4 Zn4 S13 Zn8 -20.04(3)
S12 Zn4 S13 Zn8 99.15(3)
S8 Zn4 S13 Zn8 -140.34(3)
Zn7 Zn4 S13 Zn8 117.85(3)
Zn6 Zn4 S13 Zn8 -117.40(3)
S4 Zn4 S13 Zn3 -17.3(6)
S12 Zn4 S13 Zn3 101.9(6)
S8 Zn4 S13 Zn3 -137.6(6)
Zn7 Zn4 S13 Zn3 120.6(6)
Zn6 Zn4 S13 Zn3 -114.7(6)
Zn8 Zn4 S13 Zn3 2.7(6)
S4 Zn4 S13 Zn5 159.39(4)
S12 Zn4 S13 Zn5 -81.42(4)
S8 Zn4 S13 Zn5 39.09(4)
Zn7 Zn4 S13 Zn5 -62.72(3)
Zn6 Zn4 S13 Zn5 62.03(3)
Zn8 Zn4 S13 Zn5 179.43(5)
S5 Zn5 S13 Zn7 -143.76(3)
S7 Zn5 S13 Zn7 -22.50(3)
S9 Zn5 S13 Zn7 96.68(3)
Zn6 Zn5 S13 Zn7 -125.27(3)
Zn3 Zn5 S13 Zn7 117.53(3)
S5 Zn5 S13 Zn6 -18.50(3)
S7 Zn5 S13 Zn6 102.77(3)
S9 Zn5 S13 Zn6 -138.05(3)
Zn3 Zn5 S13 Zn6 -117.20(3)
Zn7 Zn5 S13 Zn6 125.27(3)
S5 Zn5 S13 Zn8 92.6(5)
S7 Zn5 S13 Zn8 -146.2(5)
S9 Zn5 S13 Zn8 -27.0(5)
Zn6 Zn5 S13 Zn8 111.1(5)
Zn3 Zn5 S13 Zn8 -6.1(5)
Zn7 Zn5 S13 Zn8 -123.7(5)
S5 Zn5 S13 Zn3 98.70(3)
S7 Zn5 S13 Zn3 -140.03(3)
S9 Zn5 S13 Zn3 -20.85(3)
Zn6 Zn5 S13 Zn3 117.20(3)
Zn7 Zn5 S13 Zn3 -117.53(3)
S5 Zn5 S13 Zn4 -81.05(4)
S7 Zn5 S13 Zn4 40.22(4)
S9 Zn5 S13 Zn4 159.40(4)
Zn6 Zn5 S13 Zn4 -62.55(3)
Zn3 Zn5 S13 Zn4 -179.75(5)
Zn7 Zn5 S13 Zn4 62.71(3)
N2 Zn9 N1 C2 -131.0(3)
S1 Zn9 N1 C2 -21.2(3)
S2 Zn9 N1 C2 123.9(3)
N2 Zn9 N1 C1 106.6(3)
S1 Zn9 N1 C1 -143.6(3)
S2 Zn9 N1 C1 1.5(3)
N2 Zn9 N1 C3 -12.5(3)
S1 Zn9 N1 C3 97.3(3)
S2 Zn9 N1 C3 -117.6(2)
N1 Zn9 N2 C4 -15.8(3)
S1 Zn9 N2 C4 -122.0(2)
S2 Zn9 N2 C4 95.9(2)
N1 Zn9 N2 C6 -134.8(3)
S1 Zn9 N2 C6 119.1(3)
S2 Zn9 N2 C6 -23.0(3)
N1 Zn9 N2 C5 103.5(3)
S1 Zn9 N2 C5 -2.6(3)
S2 Zn9 N2 C5 -144.7(3)
N4 Zn10 N3 C9 -16.7(3)
S3 Zn10 N3 C9 -122.3(2)
S4 Zn10 N3 C9 92.2(3)
N4 Zn10 N3 C8 -135.4(3)
S3 Zn10 N3 C8 119.0(3)
S4 Zn10 N3 C8 -26.5(3)
N4 Zn10 N3 C7 102.6(3)
S3 Zn10 N3 C7 -3.0(3)
S4 Zn10 N3 C7 -148.4(3)
N3 Zn10 N4 C10 -12.1(3)
S3 Zn10 N4 C10 102.2(3)
S4 Zn10 N4 C10 -115.5(3)
N3 Zn10 N4 C12 107.7(3)
S3 Zn10 N4 C12 -138.0(3)
S4 Zn10 N4 C12 4.3(3)
N3 Zn10 N4 C11 -130.6(3)
S3 Zn10 N4 C11 -16.3(3)
S4 Zn10 N4 C11 126.1(3)
N6 Zn11 N5 C13 -136.2(3)
S6 Zn11 N5 C13 118.2(3)
S5 Zn11 N5 C13 -24.5(3)
N6 Zn11 N5 C14 101.5(3)
S6 Zn11 N5 C14 -4.1(3)
S5 Zn11 N5 C14 -146.8(2)
N6 Zn11 N5 C15 -16.8(3)
S6 Zn11 N5 C15 -122.5(2)
S5 Zn11 N5 C15 94.9(2)
N5 Zn11 N6 C17 108.4(3)
S6 Zn11 N6 C17 -139.4(3)
S5 Zn11 N6 C17 2.1(3)
N5 Zn11 N6 C18 -129.5(3)
S6 Zn11 N6 C18 -17.2(3)
S5 Zn11 N6 C18 124.2(3)
N5 Zn11 N6 C16 -11.0(3)
S6 Zn11 N6 C16 101.2(3)
S5 Zn11 N6 C16 -117.4(2)
N8 Zn12 N7 C20 105.6(3)
S7 Zn12 N7 C20 0.7(3)
S8 Zn12 N7 C20 -142.8(3)
N8 Zn12 N7 C19 -133.6(3)
S7 Zn12 N7 C19 121.5(3)
S8 Zn12 N7 C19 -22.0(3)
N8 Zn12 N7 C21 -15.6(3)
S7 Zn12 N7 C21 -120.5(2)
S8 Zn12 N7 C21 96.0(3)
N7 Zn12 N8 C24 107.5(3)
S7 Zn12 N8 C24 -140.9(3)
S8 Zn12 N8 C24 2.7(3)
N7 Zn12 N8 C23 -130.2(3)
S7 Zn12 N8 C23 -18.6(3)
S8 Zn12 N8 C23 125.0(3)
N7 Zn12 N8 C22 -12.5(3)
S7 Zn12 N8 C22 99.1(3)
S8 Zn12 N8 C22 -117.4(2)
N10 Zn13 N9 C27 19.0(3)
S10 Zn13 N9 C27 -87.7(3)
S9 Zn13 N9 C27 128.6(3)
N10 Zn13 N9 C26 -102.1(4)
S10 Zn13 N9 C26 151.3(4)
S9 Zn13 N9 C26 7.5(4)
N10 Zn13 N9 C25 137.5(3)
S10 Zn13 N9 C25 30.8(3)
S9 Zn13 N9 C25 -112.9(3)
N9 Zn13 N10 C29 -113.6(3)
S10 Zn13 N10 C29 -3.2(3)
S9 Zn13 N10 C29 139.5(3)
N9 Zn13 N10 C30 124.7(3)
S10 Zn13 N10 C30 -125.0(3)
S9 Zn13 N10 C30 17.8(3)
N9 Zn13 N10 C28 7.7(3)
S10 Zn13 N10 C28 118.1(3)
S9 Zn13 N10 C28 -99.2(3)
N12 Zn14 N11 C31 109.3(3)
S11 Zn14 N11 C31 -138.0(3)
S12 Zn14 N11 C31 4.5(3)
N12 Zn14 N11 C32 -128.7(3)
S11 Zn14 N11 C32 -16.0(3)
S12 Zn14 N11 C32 126.5(3)
N12 Zn14 N11 C33 -10.7(3)
S11 Zn14 N11 C33 102.0(3)
S12 Zn14 N11 C33 -115.5(3)
N11 Zn14 N12 C36 102.6(3)
S11 Zn14 N12 C36 -6.4(3)
S12 Zn14 N12 C36 -149.6(3)
N11 Zn14 N12 C35 -134.7(3)
S11 Zn14 N12 C35 116.2(3)
S12 Zn14 N12 C35 -27.0(3)
N11 Zn14 N12 C34 -17.1(3)
S11 Zn14 N12 C34 -126.1(2)
S12 Zn14 N12 C34 90.7(3)
C2 N1 C3 C4 159.7(4)
C1 N1 C3 C4 -80.0(5)
Zn9 N1 C3 C4 39.3(4)
C6 N2 C4 C3 162.6(4)
C5 N2 C4 C3 -77.4(4)
Zn9 N2 C4 C3 42.2(4)
N1 C3 C4 N2 -58.6(5)
C8 N3 C9 C10 164.9(4)
C7 N3 C9 C10 -75.6(5)
Zn10 N3 C9 C10 43.4(4)
C12 N4 C10 C9 -80.6(4)
C11 N4 C10 C9 159.8(4)
Zn10 N4 C10 C9 39.2(4)
N3 C9 C10 N4 -59.2(5)
C13 N5 C15 C16 165.1(4)
C14 N5 C15 C16 -75.0(4)
Zn11 N5 C15 C16 43.0(4)
C17 N6 C16 C15 -81.4(4)
C18 N6 C16 C15 159.0(4)
Zn11 N6 C16 C15 37.8(4)
N5 C15 C16 N6 -57.2(5)
C20 N7 C21 C22 -78.0(5)
C19 N7 C21 C22 162.1(4)
Zn12 N7 C21 C22 41.9(4)
C24 N8 C22 C21 -79.8(4)
C23 N8 C22 C21 159.8(4)
Zn12 N8 C22 C21 39.4(4)
N7 C21 C22 N8 -58.3(5)
C26 N9 C27 C28 77.3(5)
C25 N9 C27 C28 -163.9(4)
Zn13 N9 C27 C28 -43.8(5)
C29 N10 C28 C27 86.7(5)
C30 N10 C28 C27 -153.6(4)
Zn13 N10 C28 C27 -33.8(5)
N9 C27 C28 N10 55.4(6)
C31 N11 C33 C34 -81.8(4)
C32 N11 C33 C34 158.5(4)
Zn14 N11 C33 C34 37.6(4)
C36 N12 C34 C33 -77.4(4)
C35 N12 C34 C33 162.9(4)
Zn14 N12 C34 C33 43.1(4)
N11 C33 C34 N12 -57.7(5)
